data_2001491
loop_
_publ_author_name
'Tang, K.'
'Kastner, M. E.'
'Cooper, J. N.'
'Kanaskie, M.'
'Monoski, A.'

_publ_section_title
;
 Structures of <i>cis</i>- and
 <i>trans</i>-bis(ethylenediamine)(isothiocyanato)(thiosulfato)cobalt(III)
;
_journal_issue 7
_journal_name_full 'Acta Crystallographica Section C'
_journal_page_first 1265
_journal_page_last 1267
_journal_paper_doi 10.1107/S0108270193001970
_journal_volume 49
_journal_year 1993
_chemical_formula_sum 'C5 H18 Co N5 O4 S3'
_symmetry_cell_setting orthorhombic
_symmetry_space_group_name_Hall 'P 2c -2ac'
_symmetry_space_group_name_H-M 'P c a 21'
_cell_angle_alpha 90
_cell_angle_beta 90
_cell_angle_gamma 90
_cell_formula_units_Z 4
_cell_length_a 12.369(9)
_cell_length_b 7.958(8)
_cell_length_c 13.818(9)
_cell_volume 1360.1(19)
_diffrn_radiation_type Mo
_diffrn_radiation_wavelength 0.71073
_exptl_absorpt_coefficient_mu 1.75
_exptl_crystal_density_diffrn 1.79
_exptl_crystal_density_meas 1.78
_exptl_crystal_F_000 760
_cod_data_source_file cd1005.cif
_cod_data_source_block cd1005a
_cod_original_cell_volume 1360(2)
_cod_original_formula_sum 'C5 H18 Co1 N5 O4 S3'
_cod_database_code 2001491

loop_
_atom_site_label
_atom_site_fract_x
_atom_site_fract_y
_atom_site_fract_z
_atom_site_U_iso_or_equiv
_atom_site_attached_hydrogens
Co .06170(10) .11420(10) .0 .0170(10) 0
S(1) -.03190(10) -.0816(2) .0861(2) .0260(10) 0
S(2) -.06660(10) -.2858(2) .0011(2) .0250(10) 0
S(3) .1941(2) -.2393(3) -.2414(2) .0400(10) 0
O(1) -.1464(5) -.3747(6) .0595(5) .042(2) 0
O(2) .0312(4) -.3872(5) -.0111(6) .041(2) 0
O(3) -.1123(4) -.2266(7) -.0896(4) .038(2) 0
O(4) -.2401(5) -.6952(6) .0279(4) .038(2) 2
N(1) -.0598(4) .1510(7) -.0881(4) .022(2) 0
N(2) .1345(4) .2929(7) -.0765(5) .025(2) 0
N(3) .0079(4) .2808(7) .0933(5) .025(2) 0
N(4) .1828(4) .0857(8) .0904(5) .029(2) 0
N(5) .1217(5) -.0421(7) -.0879(5) .027(2) 0
C(1) -.0382(5) .2900(9) -.1580(5) .027(2) 0
C(2) .0844(6) .2996(12) -.1729(7) .034(3) 0
C(3) .0923(7) .3174(11) .1662(6) .034(3) 0
C(4) .1529(7) .1547(10) .1854(6) .034(2) 0
C(5) .1502(5) -.1261(8) -.1522(5) .022(2) 0
H(1A) -.1187 .1774 -.0531 ? 0
H(1B) -.0739 .0554 -.1205 ? 0
H(2A) .2057 .2707 -.0812 ? 0
H(2B) .1265 .3926 -.0466 ? 0
H(3A) -.0515 .2409 .1230 ? 0
H(3B) -.0103 .3657 .0619 ? 0
H(4A) .2418 .1389 .0676 ? 0
H(4D) .1986 -.0242 .0965 ? 0
H(1C) -.0654 .3947 -.1335 ? 0
H(1D) -.0737 .2665 -.2182 ? 0
H(2C) .1095 .2079 -.2120 ? 0
H(2D) .1027 .4033 -.2044 ? 0
H(3C) .0598 .3590 .2245 ? 0
H(3D) .1412 .4011 .1420 ? 0
H(4B) .2163 .1762 .2236 ? 0
H(4C) .1075 .0774 .2199 ? 0

loop_
_geom_angle_atom_site_label_1
_geom_angle_atom_site_label_2
_geom_angle_atom_site_label_3
_geom_angle
Co S(1) S(2) 110.50(10)
S(1) S(2) O(1) 102.0(3)
S(1) S(2) O(2) 109.2(3)
O(1) S(2) O(2) 110.8(3)
S(1) S(2) O(3) 108.6(2)
O(1) S(2) O(3) 111.8(3)
O(2) S(2) O(3) 113.7(4)
Co N(1) C(1) 112.1(4)
Co N(2) C(2) 108.5(5)
Co N(3) C(3) 109.9(5)
Co N(4) C(4) 109.5(4)
Co N(5) C(5) 170.1(6)
N(1) C(1) C(2) 107.5(6)
N(2) C(2) C(1) 107.1(6)
N(3) C(3) C(4) 107.4(7)
N(4) C(4) C(3) 106.6(6)
S(3) C(5) N(5) 177.9(6)
S(1) Co N(1) 92.1(2)
S(1) Co N(2) 176.3(2)
N(1) Co N(2) 84.8(2)
S(1) Co N(3) 87.0(2)
N(1) Co N(3) 92.7(2)
N(2) Co N(3) 91.1(2)
S(1) Co N(4) 88.7(2)
N(1) Co N(4) 177.9(2)
N(2) Co N(4) 94.3(2)
N(3) Co N(4) 85.3(2)
S(1) Co N(5) 94.9(2)
N(1) Co N(5) 90.0(3)
N(2) Co N(5) 87.2(3)
N(3) Co N(5) 176.7(2)
N(4) Co N(5) 91.9(3)

loop_
_geom_bond_atom_site_label_1
_geom_bond_atom_site_label_2
_geom_bond_distance
Co S(1) 2.277(3)
Co N(1) 1.956(6)
Co N(2) 1.988(6)
Co N(3) 1.965(6)
Co N(4) 1.963(6)
Co N(5) 1.890(6)
S(1) S(2) 2.051(3)
S(2) O(1) 1.458(6)
S(2) O(2) 1.465(5)
S(2) O(3) 1.453(6)
S(3) C(5) 1.621(7)
N(1) C(1) 1.492(9)
N(2) C(2) 1.470(11)
N(3) C(3) 1.479(11)
N(4) C(4) 1.470(10)
N(5) C(5) 1.166(9)
C(1) C(2) 1.532(10)
C(3) C(4) 1.520(12)
